data_2207231
loop_
_publ_author_name
'Jia-Lin Ren'
'Yun-Long Fu'
'Zhi-Wei Xu'

_publ_section_title
;
 Piperazinium
 <i>fac</i>-tris(salicylato-\k^2^<i>O</i>,<i>O</i>')titanate(IV)
 dimethylformamide solvate
;
_journal_coeditor_code HB6276
_journal_issue 11
_journal_name_full 'Acta Crystallographica Section E'
_journal_page_first m2228
_journal_page_last m2229
_journal_paper_doi 10.1107/S1600536805031417
_journal_volume 61
_journal_year 2005
_chemical_formula_iupac '(C4 H12 N2) [Ti (C7 H4 O3)3], C3 H7 N O'
_chemical_formula_moiety 'C4 H12 N2 2+, C21 H12 O9 Ti 2-, C3 H7 N O'
_chemical_formula_sum 'C28 H31 N3 O10 Ti'
_chemical_formula_weight 617.46
_chemical_name_systematic
;
Piperazinium fac-tris(salicylato-\k^2^O,O')titanate(IV) dimethylformamide
solvate
;
_space_group_IT_number 2
_symmetry_cell_setting triclinic
_symmetry_space_group_name_Hall '-P 1'
_symmetry_space_group_name_H-M 'P -1'
_atom_sites_solution_hydrogens geom
_atom_sites_solution_primary direct
_atom_sites_solution_secondary difmap
_audit_creation_method SHELXL-97
_cell_angle_alpha 92.088(4)
_cell_angle_beta 104.987(3)
_cell_angle_gamma 118.429(3)
_cell_formula_units_Z 2
_cell_length_a 10.552(2)
_cell_length_b 10.622(2)
_cell_length_c 14.881(3)
_cell_measurement_reflns_used 35
_cell_measurement_temperature 273(2)
_cell_measurement_theta_max 25.00
_cell_measurement_theta_min 2.22
_cell_volume 1391.7(5)
_computing_cell_refinement SMART
_computing_data_collection 'SMART (Bruker, 2002)'
_computing_data_reduction 'SAINT (Bruker, 2002)'
_computing_molecular_graphics 'SHELXTL (Bruker, date?)'
_computing_publication_material SHELXTL
_computing_structure_refinement 'SHELXL97 (Sheldrick, 1997)'
_computing_structure_solution 'SHELXS97 (Sheldrick, 1997)'
_diffrn_ambient_temperature 273(2)
_diffrn_measured_fraction_theta_full 0.972
_diffrn_measured_fraction_theta_max 0.972
_diffrn_measurement_device_type 'Bruker SMART CCD'
_diffrn_measurement_method '\f and \w'
_diffrn_radiation_monochromator graphite
_diffrn_radiation_source 'fine-focus sealed tube'
_diffrn_radiation_type MoK\a
_diffrn_radiation_wavelength 0.71073
_diffrn_reflns_av_R_equivalents 0.0269
_diffrn_reflns_av_sigmaI/netI 0.0662
_diffrn_reflns_limit_h_max 12
_diffrn_reflns_limit_h_min -12
_diffrn_reflns_limit_k_max 12
_diffrn_reflns_limit_k_min -12
_diffrn_reflns_limit_l_max 8
_diffrn_reflns_limit_l_min -17
_diffrn_reflns_number 6808
_diffrn_reflns_theta_full 25.00
_diffrn_reflns_theta_max 25.00
_diffrn_reflns_theta_min 2.22
_diffrn_standards_decay_% 0
_exptl_absorpt_coefficient_mu 0.372
_exptl_absorpt_correction_T_max 0.946
_exptl_absorpt_correction_T_min 0.923
_exptl_absorpt_correction_type multi-scan
_exptl_absorpt_process_details '(SADABS; Sheldrick, 1996)'
_exptl_crystal_colour 'yellow '
_exptl_crystal_density_diffrn 1.474
_exptl_crystal_density_method 'not measured'
_exptl_crystal_description 'block '
_exptl_crystal_F_000 644
_exptl_crystal_size_max 0.22
_exptl_crystal_size_mid 0.20
_exptl_crystal_size_min 0.15
_refine_diff_density_max 0.465
_refine_diff_density_min -0.358
_refine_ls_extinction_method none
_refine_ls_goodness_of_fit_ref 1.065
_refine_ls_hydrogen_treatment constr
_refine_ls_matrix_type full
_refine_ls_number_parameters 381
_refine_ls_number_reflns 4772
_refine_ls_number_restraints 0
_refine_ls_restrained_S_all 1.065
_refine_ls_R_factor_all 0.0813
_refine_ls_R_factor_gt 0.0569
_refine_ls_shift/su_max 0.006
_refine_ls_shift/su_mean 0.002
_refine_ls_structure_factor_coef Fsqd
_refine_ls_weighting_details 'calc w = 1/[\s^2^(Fo^2^)+(0.0942P)^2^+0.038P] where P = (Fo^2^+2Fc^2^)/3'
_refine_ls_weighting_scheme calc
_refine_ls_wR_factor_gt 0.1428
_refine_ls_wR_factor_ref 0.1765
_reflns_number_gt 3425
_reflns_number_total 4772
_reflns_threshold_expression I>2\s(I)
_cod_data_source_file hb6276.cif
_cod_data_source_block I
_cod_depositor_comments
;
 Removing the "\" symbol from the _chemical_name_systematic
 data item value.

 Antanas Vaitkus,
 2017-03-29
;
_cod_original_sg_symbol_Hall '-P 1 '
_cod_database_code 2207231
_cod_database_fobs_code 2207231

loop_
_symmetry_equiv_pos_as_xyz
'x, y, z'
'-x, -y, -z'

loop_
_atom_site_label
_atom_site_fract_x
_atom_site_fract_y
_atom_site_fract_z
_atom_site_U_iso_or_equiv
_atom_site_adp_type
_atom_site_calc_flag
_atom_site_refinement_flags
_atom_site_occupancy
_atom_site_type_symbol
Ti1 0.68563(7) 0.70217(7) 0.23066(5) 0.0287(2) Uani d . 1 Ti
O1 0.7026(3) 0.6527(3) 0.11430(18) 0.0335(6) Uani d . 1 O
O2 0.8599(3) 0.8960(3) 0.23624(18) 0.0347(6) Uani d . 1 O
O3 1.0820(3) 1.0607(3) 0.2280(2) 0.0479(8) Uani d . 1 O
O4 0.9537(3) 0.5950(3) 0.43121(18) 0.0397(7) Uani d . 1 O
O5 0.8429(3) 0.6635(3) 0.31070(18) 0.0333(6) Uani d . 1 O
O6 0.5476(3) 0.5112(3) 0.23821(18) 0.0345(6) Uani d . 1 O
O7 0.6987(3) 0.7925(3) 0.35855(18) 0.0366(6) Uani d . 1 O
O8 0.5295(3) 0.7417(3) 0.18184(17) 0.0334(6) Uani d . 1 O
O9 0.6520(3) 0.8985(3) 0.46522(19) 0.0484(8) Uani d . 1 O
O10 0.8633(4) 0.3456(4) 0.2073(2) 0.0681(10) Uani d . 1 O
N1 0.6180(4) 0.2331(4) 0.1126(2) 0.0472(9) Uani d . 1 N
N2 0.9762(4) 0.6497(4) 0.6205(2) 0.0436(9) Uani d . 1 N
H2A 0.9602 0.6085 0.5618 0.052 Uiso calc R 1 H
H2B 1.0272 0.6174 0.6622 0.052 Uiso calc R 1 H
N3 0.8365(4) 0.8246(3) 0.5865(2) 0.0381(8) Uani d . 1 N
H3A 0.8553 0.8635 0.6465 0.046 Uiso calc R 1 H
H3B 0.7850 0.8591 0.5475 0.046 Uiso calc R 1 H
C1 0.4269(4) 0.7430(4) 0.2194(3) 0.0304(9) Uani d . 1 C
C2 0.2833(4) 0.7015(4) 0.1604(3) 0.0424(10) Uani d . 1 C
H2 0.2596 0.6739 0.0955 0.051 Uiso calc R 1 H
C3 0.1750(5) 0.7002(5) 0.1962(4) 0.0497(12) Uani d . 1 C
H3 0.0777 0.6677 0.1557 0.060 Uiso calc R 1 H
C4 0.2090(5) 0.7465(5) 0.2911(4) 0.0505(12) Uani d . 1 C
H4 0.1364 0.7476 0.3151 0.061 Uiso calc R 1 H
C5 0.3502(4) 0.7904(4) 0.3486(3) 0.0402(10) Uani d . 1 C
H5 0.3740 0.8236 0.4127 0.048 Uiso calc R 1 H
C6 0.4619(4) 0.7882(4) 0.3163(3) 0.0290(8) Uani d . 1 C
C7 0.6145(4) 0.8322(4) 0.3850(3) 0.0348(9) Uani d . 1 C
C8 0.5571(4) 0.4100(4) 0.2851(3) 0.0296(8) Uani d . 1 C
C9 0.4272(4) 0.2735(4) 0.2681(3) 0.0384(10) Uani d . 1 C
H9 0.3370 0.2545 0.2238 0.046 Uiso calc R 1 H
C10 0.4315(5) 0.1670(4) 0.3163(3) 0.0451(11) Uani d . 1 C
H10 0.3444 0.0759 0.3031 0.054 Uiso calc R 1 H
C11 0.5615(5) 0.1923(4) 0.3833(3) 0.0428(10) Uani d . 1 C
H11 0.5630 0.1196 0.4158 0.051 Uiso calc R 1 H
C12 0.6899(4) 0.3269(4) 0.4019(3) 0.0367(9) Uani d . 1 C
H12 0.7775 0.3453 0.4489 0.044 Uiso calc R 1 H
C13 0.6925(4) 0.4370(4) 0.3522(2) 0.0274(8) Uani d . 1 C
C14 0.8378(4) 0.5721(4) 0.3665(3) 0.0307(9) Uani d . 1 C
C15 1.0470(5) 0.8971(5) 0.0609(3) 0.0426(10) Uani d . 1 C
H15 1.1333 0.9884 0.0856 0.051 Uiso calc R 1 H
C16 1.0340(6) 0.8212(5) -0.0165(3) 0.0557(13) Uani d . 1 C
H16 1.1116 0.8555 -0.0437 0.067 Uiso calc R 1 H
C17 0.9001(6) 0.6874(5) -0.0566(3) 0.0543(12) Uani d . 1 C
H17 0.8862 0.6348 -0.1131 0.065 Uiso calc R 1 H
C18 0.7891(5) 0.6327(5) -0.0137(3) 0.0462(11) Uani d . 1 C
H18 0.7009 0.5435 -0.0409 0.055 Uiso calc R 1 H
C19 0.8092(4) 0.7123(4) 0.0716(3) 0.0317(9) Uani d . 1 C
C20 0.9380(4) 0.8475(4) 0.1075(3) 0.0297(8) Uani d . 1 C
C21 0.9645(4) 0.9412(4) 0.1959(3) 0.0299(8) Uani d . 1 C
C22 0.9829(4) 0.8695(4) 0.5681(3) 0.0392(10) Uani d . 1 C
H22A 1.0424 0.9750 0.5788 0.047 Uiso calc R 1 H
H22B 0.9633 0.8319 0.5027 0.047 Uiso calc R 1 H
C23 1.0704(4) 0.8121(4) 0.6327(3) 0.0423(10) Uani d . 1 C
H23A 1.1631 0.8375 0.6181 0.051 Uiso calc R 1 H
H23B 1.0978 0.8565 0.6980 0.051 Uiso calc R 1 H
C24 0.8282(5) 0.6048(5) 0.6354(3) 0.0502(11) Uani d . 1 C
H24A 0.8448 0.6390 0.7010 0.060 Uiso calc R 1 H
H24B 0.7675 0.4993 0.6224 0.060 Uiso calc R 1 H
C25 0.7437(5) 0.6657(4) 0.5720(3) 0.0445(10) Uani d . 1 C
H25A 0.7178 0.6238 0.5064 0.053 Uiso calc R 1 H
H25B 0.6500 0.6396 0.5857 0.053 Uiso calc R 1 H
C26 0.7540(6) 0.3469(6) 0.1530(3) 0.0564(13) Uani d . 1 C
H26 0.7691 0.4367 0.1393 0.068 Uiso calc R 1 H
C27 0.5846(7) 0.0905(6) 0.1343(4) 0.0834(18) Uani d . 1 C
H27A 0.6672 0.0753 0.1340 0.125 Uiso calc R 1 H
H27B 0.4933 0.0166 0.0875 0.125 Uiso calc R 1 H
H27C 0.5711 0.0852 0.1957 0.125 Uiso calc R 1 H
C28 0.4954(5) 0.2474(6) 0.0504(3) 0.0609(13) Uani d . 1 C
H28A 0.5297 0.3486 0.0488 0.091 Uiso calc R 1 H
H28B 0.4100 0.2076 0.0738 0.091 Uiso calc R 1 H
H28C 0.4659 0.1955 -0.0124 0.091 Uiso calc R 1 H

loop_
_atom_site_aniso_label
_atom_site_aniso_U_11
_atom_site_aniso_U_22
_atom_site_aniso_U_33
_atom_site_aniso_U_12
_atom_site_aniso_U_13
_atom_site_aniso_U_23
Ti1 0.0253(4) 0.0296(4) 0.0285(4) 0.0127(3) 0.0065(3) 0.0050(3)
O1 0.0322(14) 0.0298(14) 0.0327(15) 0.0123(12) 0.0083(12) 0.0009(12)
O2 0.0390(15) 0.0278(14) 0.0372(15) 0.0125(12) 0.0205(13) 0.0045(12)
O3 0.0371(16) 0.0422(17) 0.0445(18) 0.0030(14) 0.0176(14) 0.0007(14)
O4 0.0284(14) 0.0456(17) 0.0332(16) 0.0155(13) -0.0018(12) 0.0045(13)
O5 0.0244(13) 0.0325(14) 0.0402(16) 0.0130(11) 0.0079(12) 0.0098(13)
O6 0.0241(13) 0.0328(14) 0.0354(15) 0.0094(11) 0.0017(11) 0.0082(12)
O7 0.0347(14) 0.0512(17) 0.0352(15) 0.0277(14) 0.0155(12) 0.0130(13)
O8 0.0326(14) 0.0418(15) 0.0249(14) 0.0209(12) 0.0035(11) 0.0033(12)
O9 0.0543(18) 0.071(2) 0.0276(16) 0.0406(17) 0.0070(14) -0.0009(15)
O10 0.073(2) 0.089(3) 0.054(2) 0.053(2) 0.0110(18) 0.0213(19)
N1 0.059(2) 0.049(2) 0.032(2) 0.030(2) 0.0048(18) 0.0061(18)
N2 0.061(2) 0.042(2) 0.037(2) 0.0356(19) 0.0098(17) 0.0074(16)
N3 0.0443(19) 0.042(2) 0.0248(17) 0.0264(17) -0.0014(15) -0.0027(15)
C1 0.0285(19) 0.026(2) 0.034(2) 0.0142(17) 0.0047(17) 0.0053(17)
C2 0.039(2) 0.044(2) 0.046(3) 0.026(2) 0.005(2) 0.008(2)
C3 0.029(2) 0.044(3) 0.069(3) 0.019(2) 0.005(2) 0.011(2)
C4 0.042(3) 0.054(3) 0.076(4) 0.032(2) 0.032(2) 0.030(3)
C5 0.041(2) 0.045(2) 0.040(2) 0.023(2) 0.017(2) 0.013(2)
C6 0.0261(18) 0.0263(19) 0.032(2) 0.0122(16) 0.0065(16) 0.0066(17)
C7 0.037(2) 0.038(2) 0.039(2) 0.0214(19) 0.0197(19) 0.019(2)
C8 0.0281(19) 0.030(2) 0.029(2) 0.0116(17) 0.0116(16) 0.0041(17)
C9 0.029(2) 0.036(2) 0.048(3) 0.0131(18) 0.0145(19) 0.010(2)
C10 0.042(2) 0.032(2) 0.060(3) 0.0114(19) 0.028(2) 0.011(2)
C11 0.056(3) 0.036(2) 0.044(3) 0.025(2) 0.021(2) 0.016(2)
C12 0.039(2) 0.042(2) 0.029(2) 0.022(2) 0.0085(18) 0.0040(19)
C13 0.0308(19) 0.029(2) 0.0266(19) 0.0161(17) 0.0137(16) 0.0065(16)
C14 0.033(2) 0.038(2) 0.029(2) 0.0219(18) 0.0130(17) 0.0050(18)
C15 0.043(2) 0.042(2) 0.042(3) 0.019(2) 0.018(2) 0.008(2)
C16 0.076(3) 0.068(3) 0.055(3) 0.047(3) 0.046(3) 0.026(3)
C17 0.085(4) 0.056(3) 0.038(3) 0.042(3) 0.030(3) 0.007(2)
C18 0.062(3) 0.045(3) 0.035(2) 0.030(2) 0.015(2) 0.004(2)
C19 0.038(2) 0.035(2) 0.032(2) 0.0239(19) 0.0139(18) 0.0114(18)
C20 0.031(2) 0.031(2) 0.028(2) 0.0169(17) 0.0077(16) 0.0054(17)
C21 0.0295(19) 0.028(2) 0.028(2) 0.0122(17) 0.0076(17) 0.0073(17)
C22 0.046(2) 0.034(2) 0.033(2) 0.018(2) 0.0102(19) 0.0050(18)
C23 0.039(2) 0.040(2) 0.044(3) 0.023(2) 0.0023(19) 0.002(2)
C24 0.063(3) 0.034(2) 0.049(3) 0.019(2) 0.022(2) 0.009(2)
C25 0.044(2) 0.044(3) 0.043(3) 0.019(2) 0.017(2) 0.000(2)
C26 0.078(4) 0.067(3) 0.048(3) 0.049(3) 0.028(3) 0.022(3)
C27 0.117(5) 0.067(4) 0.076(4) 0.054(4) 0.027(4) 0.022(3)
C28 0.064(3) 0.080(4) 0.038(3) 0.043(3) 0.003(2) 0.004(3)

loop_
_atom_type_symbol
_atom_type_description
_atom_type_scat_dispersion_real
_atom_type_scat_dispersion_imag
_atom_type_scat_source
C C 0.0033 0.0016 'International Tables Vol C Tables 4.2.6.8 and 6.1.1.4'
H H 0.0000 0.0000 'International Tables Vol C Tables 4.2.6.8 and 6.1.1.4'
N N 0.0061 0.0033 'International Tables Vol C Tables 4.2.6.8 and 6.1.1.4'
O O 0.0106 0.0060 'International Tables Vol C Tables 4.2.6.8 and 6.1.1.4'
Ti Ti 0.2776 0.4457 'International Tables Vol C Tables 4.2.6.8 and 6.1.1.4'

loop_
_geom_angle_atom_site_label_1
_geom_angle_atom_site_label_2
_geom_angle_atom_site_label_3
_geom_angle
_geom_angle_publ_flag
O1 Ti1 O2 84.75(10) n
O1 Ti1 O5 96.39(11) n
O1 Ti1 O6 95.95(11) n
O1 Ti1 O7 169.66(11) n
O2 Ti1 O5 84.97(10) n
O2 Ti1 O7 84.92(10) n
O5 Ti1 O7 82.99(10) n
O6 Ti1 O2 169.50(10) n
O6 Ti1 O5 84.54(10) n
O6 Ti1 O7 94.26(11) n
O8 Ti1 O1 96.52(11) n
O8 Ti1 O2 98.46(11) n
O8 Ti1 O5 166.89(11) n
O8 Ti1 O6 91.87(11) n
O8 Ti1 O7 84.72(10) n
C19 O1 Ti1 134.6(2) ?
C21 O2 Ti1 133.8(2) ?
C14 O5 Ti1 133.3(2) ?
C8 O6 Ti1 135.3(2) ?
C7 O7 Ti1 133.1(3) ?
C1 O8 Ti1 130.7(2) ?
C26 N1 C27 119.8(4) ?
C26 N1 C28 121.7(4) ?
C27 N1 C28 118.4(4) ?
C24 N2 C23 111.7(3) ?
C24 N2 H2A 109.3 ?
C23 N2 H2A 109.3 ?
C24 N2 H2B 109.3 ?
C23 N2 H2B 109.3 ?
H2A N2 H2B 107.9 ?
C25 N3 C22 111.3(3) ?
C25 N3 H3A 109.4 ?
C22 N3 H3A 109.4 ?
C25 N3 H3B 109.4 ?
C22 N3 H3B 109.4 ?
H3A N3 H3B 108.0 ?
O8 C1 C2 119.2(3) ?
O8 C1 C6 122.1(3) ?
C2 C1 C6 118.7(4) ?
C3 C2 C1 120.9(4) ?
C3 C2 H2 119.5 ?
C1 C2 H2 119.5 ?
C4 C3 C2 120.8(4) ?
C4 C3 H3 119.6 ?
C2 C3 H3 119.6 ?
C5 C4 C3 118.4(4) ?
C5 C4 H4 120.8 ?
C3 C4 H4 120.8 ?
C4 C5 C6 122.9(4) ?
C4 C5 H5 118.5 ?
C6 C5 H5 118.5 ?
C5 C6 C1 118.2(3) ?
C5 C6 C7 120.1(3) ?
C1 C6 C7 121.7(3) ?
O9 C7 O7 122.2(4) ?
O9 C7 C6 119.6(3) ?
O7 C7 C6 118.1(4) ?
O6 C8 C9 118.7(3) ?
O6 C8 C13 122.3(3) ?
C9 C8 C13 119.0(3) ?
C10 C9 C8 120.6(4) ?
C10 C9 H9 119.7 ?
C8 C9 H9 119.7 ?
C11 C10 C9 121.2(4) ?
C11 C10 H10 119.4 ?
C9 C10 H10 119.4 ?
C10 C11 C12 119.0(4) ?
C10 C11 H11 120.5 ?
C12 C11 H11 120.5 ?
C11 C12 C13 121.9(4) ?
C11 C12 H12 119.1 ?
C13 C12 H12 119.1 ?
C12 C13 C8 118.3(3) ?
C12 C13 C14 119.4(3) ?
C8 C13 C14 122.1(3) ?
O4 C14 O5 121.6(3) ?
O4 C14 C13 119.6(3) ?
O5 C14 C13 118.8(3) ?
C16 C15 C20 123.4(4) ?
C16 C15 H15 118.3 ?
C20 C15 H15 118.3 ?
C15 C16 C17 118.1(4) ?
C15 C16 H16 120.9 ?
C17 C16 H16 120.9 ?
C18 C17 C16 121.0(4) ?
C18 C17 H17 119.5 ?
C16 C17 H17 119.5 ?
C17 C18 C19 119.7(4) ?
C17 C18 H18 120.2 ?
C19 C18 H18 120.2 ?
O1 C19 C20 123.1(3) ?
O1 C19 C18 118.3(3) ?
C20 C19 C18 118.6(4) ?
C19 C20 C15 119.0(4) ?
C19 C20 C21 121.7(3) ?
C15 C20 C21 119.3(3) ?
O3 C21 O2 120.8(3) ?
O3 C21 C20 120.7(3) ?
O2 C21 C20 118.5(3) ?
N3 C22 C23 110.1(3) ?
N3 C22 H22A 109.6 ?
C23 C22 H22A 109.6 ?
N3 C22 H22B 109.6 ?
C23 C22 H22B 109.6 ?
H22A C22 H22B 108.2 ?
N2 C23 C22 110.1(3) ?
N2 C23 H23A 109.6 ?
C22 C23 H23A 109.6 ?
N2 C23 H23B 109.6 ?
C22 C23 H23B 109.6 ?
H23A C23 H23B 108.1 ?
N2 C24 C25 111.1(3) ?
N2 C24 H24A 109.4 ?
C25 C24 H24A 109.4 ?
N2 C24 H24B 109.4 ?
C25 C24 H24B 109.4 ?
H24A C24 H24B 108.0 ?
N3 C25 C24 110.5(3) ?
N3 C25 H25A 109.6 ?
C24 C25 H25A 109.6 ?
N3 C25 H25B 109.6 ?
C24 C25 H25B 109.6 ?
H25A C25 H25B 108.1 ?
O10 C26 N1 126.2(5) ?
O10 C26 H26 116.9 ?
N1 C26 H26 116.9 ?
N1 C27 H27A 109.5 ?
N1 C27 H27B 109.5 ?
H27A C27 H27B 109.5 ?
N1 C27 H27C 109.5 ?
H27A C27 H27C 109.5 ?
H27B C27 H27C 109.5 ?
N1 C28 H28A 109.5 ?
N1 C28 H28B 109.5 ?
H28A C28 H28B 109.5 ?
N1 C28 H28C 109.5 ?
H28A C28 H28C 109.5 ?
H28B C28 H28C 109.5 ?

loop_
_geom_bond_atom_site_label_1
_geom_bond_atom_site_label_2
_geom_bond_distance
_geom_bond_publ_flag
Ti1 O1 1.868(3) y
Ti1 O2 1.983(2) y
Ti1 O5 2.001(2) y
Ti1 O6 1.881(2) y
Ti1 O7 2.041(3) y
Ti1 O8 1.865(2) y
O1 C19 1.338(4) ?
O2 C21 1.292(4) ?
O3 C21 1.236(4) ?
O4 C14 1.254(4) ?
O5 C14 1.291(4) ?
O6 C8 1.331(4) ?
O7 C7 1.284(4) ?
O8 C1 1.346(4) ?
O9 C7 1.227(5) ?
O10 C26 1.231(5) ?
N1 C26 1.315(6) ?
N1 C27 1.453(6) ?
N1 C28 1.460(5) ?
N2 C24 1.481(5) ?
N2 C23 1.499(5) ?
N2 H2A 0.9000 ?
N2 H2B 0.9000 ?
N3 C25 1.465(5) ?
N3 C22 1.488(5) ?
N3 H3A 0.9000 ?
N3 H3B 0.9000 ?
C1 C2 1.382(5) ?
C1 C6 1.397(5) ?
C2 C3 1.376(6) ?
C2 H2 0.9300 ?
C3 C4 1.372(7) ?
C3 H3 0.9300 ?
C4 C5 1.349(6) ?
C4 H4 0.9300 ?
C5 C6 1.393(5) ?
C5 H5 0.9300 ?
C6 C7 1.502(5) ?
C8 C9 1.395(5) ?
C8 C13 1.404(5) ?
C9 C10 1.374(6) ?
C9 H9 0.9300 ?
C10 C11 1.368(6) ?
C10 H10 0.9300 ?
C11 C12 1.374(5) ?
C11 H11 0.9300 ?
C12 C13 1.399(5) ?
C12 H12 0.9300 ?
C13 C14 1.473(5) ?
C15 C16 1.320(6) ?
C15 C20 1.394(5) ?
C15 H15 0.9300 ?
C16 C17 1.401(6) ?
C16 H16 0.9300 ?
C17 C18 1.372(6) ?
C17 H17 0.9300 ?
C18 C19 1.408(5) ?
C18 H18 0.9300 ?
C19 C20 1.380(5) ?
C20 C21 1.499(5) ?
C22 C23 1.505(5) ?
C22 H22A 0.9700 ?
C22 H22B 0.9700 ?
C23 H23A 0.9700 ?
C23 H23B 0.9700 ?
C24 C25 1.504(6) ?
C24 H24A 0.9700 ?
C24 H24B 0.9700 ?
C25 H25A 0.9700 ?
C25 H25B 0.9700 ?
C26 H26 0.9300 ?
C27 H27A 0.9600 ?
C27 H27B 0.9600 ?
C27 H27C 0.9600 ?
C28 H28A 0.9600 ?
C28 H28B 0.9600 ?
C28 H28C 0.9600 ?

loop_
_geom_hbond_atom_site_label_D
_geom_hbond_atom_site_label_H
_geom_hbond_atom_site_label_A
_geom_hbond_site_symmetry_A
_geom_hbond_distance_DH
_geom_hbond_distance_HA
_geom_hbond_distance_DA
_geom_hbond_angle_DHA
_geom_hbond_publ_flag
N3 H3B O9 . 0.90 1.83 2.722(4) 170 y
N3 H3A O3 2_776 0.90 1.82 2.715(4) 172 y
N2 H2B O10 2_766 0.90 1.90 2.665(5) 142 y
N2 H2A O4 . 0.90 1.92 2.782(4) 159 y

loop_
_geom_torsion_atom_site_label_1
_geom_torsion_atom_site_label_2
_geom_torsion_atom_site_label_3
_geom_torsion_atom_site_label_4
_geom_torsion
O8 Ti1 O1 C19 113.0(3)
O6 Ti1 O1 C19 -154.4(3)
O2 Ti1 O1 C19 15.0(3)
O5 Ti1 O1 C19 -69.3(3)
O7 Ti1 O1 C19 16.7(8)
O8 Ti1 O2 C21 -117.9(3)
O1 Ti1 O2 C21 -22.1(3)
O6 Ti1 O2 C21 72.2(7)
O5 Ti1 O2 C21 74.8(3)
O7 Ti1 O2 C21 158.2(3)
O8 Ti1 O5 C14 53.0(6)
O1 Ti1 O5 C14 -117.0(3)
O6 Ti1 O5 C14 -21.6(3)
O2 Ti1 O5 C14 158.9(3)
O7 Ti1 O5 C14 73.4(3)
O8 Ti1 O6 C8 -161.0(3)
O1 Ti1 O6 C8 102.2(3)
O2 Ti1 O6 C8 9.0(8)
O5 Ti1 O6 C8 6.4(3)
O7 Ti1 O6 C8 -76.2(3)
O8 Ti1 O7 C7 9.4(3)
O1 Ti1 O7 C7 106.8(6)
O6 Ti1 O7 C7 -82.1(3)
O2 Ti1 O7 C7 108.4(3)
O5 Ti1 O7 C7 -166.1(3)
O1 Ti1 O8 C1 157.8(3)
O6 Ti1 O8 C1 61.6(3)
O2 Ti1 O8 C1 -116.6(3)
O5 Ti1 O8 C1 -12.2(7)
O7 Ti1 O8 C1 -32.5(3)
Ti1 O8 C1 C2 -146.9(3)
Ti1 O8 C1 C6 34.6(5)
O8 C1 C2 C3 179.5(3)
C6 C1 C2 C3 -1.9(6)
C1 C2 C3 C4 2.9(6)
C2 C3 C4 C5 -1.3(7)
C3 C4 C5 C6 -1.3(7)
C4 C5 C6 C1 2.2(6)
C4 C5 C6 C7 -177.2(4)
O8 C1 C6 C5 178.0(3)
C2 C1 C6 C5 -0.6(5)
O8 C1 C6 C7 -2.6(5)
C2 C1 C6 C7 178.8(3)
Ti1 O7 C7 O9 -172.5(3)
Ti1 O7 C7 C6 10.8(5)
C5 C6 C7 O9 -15.4(6)
C1 C6 C7 O9 165.3(4)
C5 C6 C7 O7 161.4(3)
C1 C6 C7 O7 -17.9(5)
Ti1 O6 C8 C9 -176.4(3)
Ti1 O6 C8 C13 4.8(5)
O6 C8 C9 C10 -178.8(3)
C13 C8 C9 C10 0.1(6)
C8 C9 C10 C11 1.3(6)
C9 C10 C11 C12 -0.4(6)
C10 C11 C12 C13 -2.0(6)
C11 C12 C13 C8 3.4(5)
C11 C12 C13 C14 -172.2(3)
O6 C8 C13 C12 176.5(3)
C9 C8 C13 C12 -2.3(5)
O6 C8 C13 C14 -8.0(5)
C9 C8 C13 C14 173.1(3)
Ti1 O5 C14 O4 -157.4(3)
Ti1 O5 C14 C13 23.7(5)
C12 C13 C14 O4 -8.9(5)
C8 C13 C14 O4 175.7(3)
C12 C13 C14 O5 170.1(3)
C8 C13 C14 O5 -5.4(5)
C20 C15 C16 C17 3.5(7)
C15 C16 C17 C18 -3.7(7)
C16 C17 C18 C19 0.3(7)
Ti1 O1 C19 C20 -7.4(5)
Ti1 O1 C19 C18 172.3(3)
C17 C18 C19 O1 -176.6(4)
C17 C18 C19 C20 3.2(6)
O1 C19 C20 C15 176.4(3)
C18 C19 C20 C15 -3.4(5)
O1 C19 C20 C21 -2.7(5)
C18 C19 C20 C21 177.6(3)
C16 C15 C20 C19 0.0(6)
C16 C15 C20 C21 179.1(4)
Ti1 O2 C21 O3 -162.0(3)
Ti1 O2 C21 C20 19.9(5)
C19 C20 C21 O3 178.5(3)
C15 C20 C21 O3 -0.6(5)
C19 C20 C21 O2 -3.4(5)
C15 C20 C21 O2 177.5(3)
C25 N3 C22 C23 -58.8(4)
C24 N2 C23 C22 -55.2(5)
N3 C22 C23 N2 56.3(4)
C23 N2 C24 C25 54.9(4)
C22 N3 C25 C24 58.1(4)
N2 C24 C25 N3 -55.9(4)
C27 N1 C26 O10 2.8(7)
C28 N1 C26 O10 179.0(4)
